data_1577212
loop_
_publ_author_name
'Zhang, Yanbo'
'Xie, Yichao'
'Guo, Baicheng'
'Dou, Yingchao'
'Yang, Dandan'
'Niu, Jun-Long'

_publ_section_title
;
 De novo construction of C-O axial chirality via cobalt-catalyzed
 atroposelective C-H activation/annulation
;
_journal_name_full 'Chemical Science'
_journal_paper_doi 10.1039/D6SC02299E
_journal_year 2026
_chemical_formula_moiety 'C39 H33 Br2 N O3, C H2 Cl2'
_chemical_formula_sum 'C40 H35 Br2 Cl2 N O3'
_chemical_formula_weight 808.41
_space_group_crystal_system orthorhombic
_space_group_IT_number 19
_space_group_name_Hall 'P 2ac 2ab'
_space_group_name_H-M_alt 'P 21 21 21'
_atom_sites_solution_hydrogens geom
_atom_sites_solution_primary iterative
_audit_block_doi 10.5517/ccdc.csd.cc2qgtnp
_audit_creation_date 2025-12-03
_audit_creation_method
;
Olex2 1.5
(compiled 2021.12.09 svn.r5202d8cf for OlexSys, GUI svn.r6439)
;
_audit_update_record
;
2025-12-17 deposited with the CCDC.	2026-05-06 downloaded from the CCDC.
;
_cell_angle_alpha 90
_cell_angle_beta 90
_cell_angle_gamma 90
_cell_formula_units_Z 4
_cell_length_a 9.10830(10)
_cell_length_b 12.79910(10)
_cell_length_c 30.4943(3)
_cell_measurement_reflns_used 16692
_cell_measurement_temperature 100.00(10)
_cell_measurement_theta_max 76.5510
_cell_measurement_theta_min 2.8890
_cell_volume 3554.97(6)
_computing_cell_refinement 'CrysAlisPro 1.171.44.128a (Rigaku OD, 2025)'
_computing_data_collection 'CrysAlisPro 1.171.44.128a (Rigaku OD, 2025)'
_computing_data_reduction 'CrysAlisPro 1.171.44.128a (Rigaku OD, 2025)'
_computing_molecular_graphics 'Olex2 1.5 (Dolomanov et al., 2009)'
_computing_publication_material 'Olex2 1.5 (Dolomanov et al., 2009)'
_computing_structure_refinement 'SHELXL 2017/1 (Sheldrick, 2015)'
_computing_structure_solution 'olex2.solve 1.5 (Bourhis et al., 2015)'
_diffrn_ambient_environment N~2~
_diffrn_ambient_temperature 100.00(10)
_diffrn_detector 'Hybrid Pixel Array Detector'
_diffrn_detector_area_resol_mean 10.0000
_diffrn_detector_type HyPix
_diffrn_measured_fraction_theta_full 1.000
_diffrn_measured_fraction_theta_max 0.982
_diffrn_measurement_details
;
List of Runs (angles in degrees, time in seconds):

  # Type    Start    End  Width  t~exp~   \w     \q     \k     \f   Frames
#--------------------------------------------------------------------------
  1  \w    -62.00 -37.00   0.50    0.05    -- -107.58  61.00  60.00   50
  2  \w    -64.00 -35.00   0.50    0.05    -- -107.58  61.00 -60.00   58
  3  \w    -60.00 -35.00   0.50    0.05    -- -107.58  61.00 -90.00   50
  4  \w     35.00 102.00   0.50    0.05    --  106.95 -95.00   0.00  134
  5  \w     52.00  78.00   0.50    0.05    --  106.95 -82.00  84.00   52
  6  \w     35.00  67.00   0.50    0.05    --  106.95 -61.00 120.00   64
  7  \w     34.00  67.00   0.50    0.05    --  106.95 -61.00 150.00   66
  8  \w     35.00  64.00   0.50    0.05    --  106.95 -61.00  60.00   58
  9  \w     41.00  67.00   0.50    0.05    --  106.95 -61.00  30.00   52
 10  \w     42.00  67.00   0.50    0.05    --  106.95 -61.00   0.00   50
 11  \w     35.00  61.00   0.50    0.05    --  106.95 -61.00-180.00   52
 12  \w     38.00  68.00   0.50    0.05    --  106.95 -61.00-120.00   60
 13  \w    -24.00  22.00   0.50    0.05    --   45.74 -19.00 120.00   92
 14  \w    -15.00  14.00   0.50    0.05    --   45.74 -19.00 150.00   58
 15  \w    -29.00  14.00   0.50    0.05    --   45.74 -19.00  90.00   86
 16  \w    -23.00   3.00   0.50    0.05    --   45.74 -19.00-180.00   52
 17  \w   -120.00 -84.00   0.50    0.05    --  -46.36 -40.00-101.00   72
 18  \w   -168.00 -92.00   0.50    0.05    -- -107.58 -40.00-101.00  152
 19  \w   -174.00-148.00   0.50    0.05    -- -107.58 -15.00 150.00   52
 20  \w   -131.00 -91.00   0.50    0.05    -- -107.58 -15.00 150.00   80
 21  \w   -109.00 -36.00   0.50    0.05    -- -107.58 125.00  90.00  146
 22  \w    -87.00 -24.00   0.50    0.05    --  -46.36 125.00 -83.00  126
 23  \w   -102.00 -35.00   0.50    0.05    -- -107.58 125.00 -83.00  134
 24  \w    -26.00  26.00   0.50    0.05    --   45.86 -57.00  90.00  104
;
_diffrn_measurement_device 'four-circle diffractometer'
_diffrn_measurement_device_type 'ROD, SynergyCustom system, HyPix'
_diffrn_measurement_method '\w scans'
_diffrn_orient_matrix_type 'CrysAlisPro convention (1999,Acta A55,543-557)'
_diffrn_orient_matrix_UB_11 -0.0899560000
_diffrn_orient_matrix_UB_12 -0.0553630000
_diffrn_orient_matrix_UB_13 -0.0359652000
_diffrn_orient_matrix_UB_21 -0.1427031000
_diffrn_orient_matrix_UB_22 0.0248855000
_diffrn_orient_matrix_UB_23 0.0250512000
_diffrn_orient_matrix_UB_31 -0.0137110000
_diffrn_orient_matrix_UB_32 0.1038076000
_diffrn_orient_matrix_UB_33 -0.0251552000
_diffrn_radiation_monochromator mirror
_diffrn_radiation_probe x-ray
_diffrn_radiation_type 'Cu K\a'
_diffrn_radiation_wavelength 1.54184
_diffrn_reflns_av_R_equivalents 0.0276
_diffrn_reflns_av_unetI/netI 0.0263
_diffrn_reflns_Laue_measured_fraction_full 1.000
_diffrn_reflns_Laue_measured_fraction_max 0.982
_diffrn_reflns_limit_h_max 10
_diffrn_reflns_limit_h_min -11
_diffrn_reflns_limit_k_max 16
_diffrn_reflns_limit_k_min -12
_diffrn_reflns_limit_l_max 36
_diffrn_reflns_limit_l_min -38
_diffrn_reflns_number 21865
_diffrn_reflns_point_group_measured_fraction_full 1.000
_diffrn_reflns_point_group_measured_fraction_max 0.963
_diffrn_reflns_theta_full 67.684
_diffrn_reflns_theta_max 76.870
_diffrn_reflns_theta_min 2.898
_diffrn_source 'Rotating-anode X-ray tube'
_diffrn_source_type 'Rigaku (Cu) X-ray Source'
_exptl_absorpt_coefficient_mu 4.589
_exptl_absorpt_correction_T_max 1.00000
_exptl_absorpt_correction_T_min 0.36427
_exptl_absorpt_correction_type multi-scan
_exptl_absorpt_process_details
;
CrysAlisPro 1.171.44.128a (Rigaku Oxford Diffraction, 2025)
Empirical absorption correction using spherical harmonics,
implemented in SCALE3 ABSPACK scaling algorithm.
;
_exptl_crystal_colour 'clear light colourless'
_exptl_crystal_colour_lustre clear
_exptl_crystal_colour_modifier light
_exptl_crystal_colour_primary colourless
_exptl_crystal_density_diffrn 1.510
_exptl_crystal_description block
_exptl_crystal_F_000 1640
_exptl_crystal_size_max 0.125
_exptl_crystal_size_mid 0.082
_exptl_crystal_size_min 0.054
_refine_diff_density_max 0.494
_refine_diff_density_min -0.698
_refine_diff_density_rms 0.062
_refine_ls_abs_structure_details
;
 Flack x determined using 2933 quotients [(I+)-(I-)]/[(I+)+(I-)]
 (Parsons, Flack and Wagner, Acta Cryst. B69 (2013) 249-259).
;
_refine_ls_abs_structure_Flack -0.029(6)
_refine_ls_extinction_method none
_refine_ls_goodness_of_fit_ref 1.057
_refine_ls_hydrogen_treatment constr
_refine_ls_matrix_type full
_refine_ls_number_parameters 448
_refine_ls_number_reflns 7226
_refine_ls_number_restraints 1
_refine_ls_restrained_S_all 1.064
_refine_ls_R_factor_all 0.0281
_refine_ls_R_factor_gt 0.0270
_refine_ls_shift/su_max 0.001
_refine_ls_shift/su_mean 0.000
_refine_ls_structure_factor_coef Fsqd
_refine_ls_weighting_details 'w=1/[\s^2^(Fo^2^)+(0.0419P)^2^+1.5217P] where P=(Fo^2^+2Fc^2^)/3'
_refine_ls_weighting_scheme calc
_refine_ls_wR_factor_gt 0.0710
_refine_ls_wR_factor_ref 0.0718
_reflns_Friedel_coverage 0.741
_reflns_Friedel_fraction_full 0.999
_reflns_Friedel_fraction_max 0.939
_reflns_number_gt 7011
_reflns_number_total 7226
_reflns_threshold_expression 'I > 2\s(I)'
_cod_data_source_file d6sc02299e2.cif
_cod_data_source_block 1
_cod_database_code 1577212
_shelx_shelxl_version_number 2017/1
_chemical_oxdiff_formula 'C H O Br Cl'
_shelx_space_group_comment
;
The symmetry employed for this shelxl refinement is uniquely defined
by the following loop, which should always be used as a source of
symmetry information in preference to the above space-group names.
They are only intended as comments.
;
_shelx_estimated_absorpt_t_max 0.790
_shelx_estimated_absorpt_t_min 0.598
_diffrn_oxdiff_digest_od_ed
;

;
_diffrn_oxdiff_measurement_exp_name 4257.par
_olex2_refinement_description
;
1. Fixed Uiso
 At 1.2 times of:
  All C(H) groups, All C(H,H,H,H) groups, All N(H) groups
 At 1.5 times of:
  All C(H,H,H) groups, All O(H) groups
2. Restrained distances
 Cl2-C41 \\sim Cl2A-C41
 with sigma of 0.02
3. Others
 Sof(H41C)=Sof(H41D)=Sof(Cl2A)=1-FVAR(1)
 Sof(Cl2)=Sof(H41A)=Sof(H41B)=FVAR(1)
4.a Secondary CH2 refined with riding coordinates:
 C41(H41A,H41B), C41(H41C,H41D)
4.b Aromatic/amide H refined with riding coordinates:
 N1(H1A), C5(H5), C18(H18), C20(H20), C30(H30), C13(H13), C12(H12), C19(H19),
 C6(H6), C40(H40), C21(H21), C10(H10), C36(H36), C9(H9), C33(H33), C37(H37),
 C38(H38), C2(H2), C39(H39), C3(H3)
4.c Idealised Me refined as rotating group:
 C27(H27A,H27B,H27C), C32(H32A,H32B,H32C), C28(H28A,H28B,H28C), C29(H29A,H29B,
 H29C)
4.d Idealised tetrahedral OH refined as rotating group:
 O1(H1)
;
_olex2_submission_special_instructions 'No special instructions were received'
_oxdiff_exptl_absorpt_empirical_details
;
Empirical correction (ABSPACK) includes:
- Absorption correction using spherical harmonics
- Frame scaling
;
_oxdiff_exptl_absorpt_empirical_full_max 2.832
_oxdiff_exptl_absorpt_empirical_full_min 0.506

loop_
_space_group_symop_operation_xyz
'x, y, z'
'-x+1/2, -y, z+1/2'
'-x, y+1/2, -z+1/2'
'x+1/2, -y+1/2, -z'

loop_
_atom_site_label
_atom_site_type_symbol
_atom_site_fract_x
_atom_site_fract_y
_atom_site_fract_z
_atom_site_U_iso_or_equiv
_atom_site_adp_type
_atom_site_occupancy
_atom_site_site_symmetry_order
_atom_site_calc_flag
_atom_site_refinement_flags_posn
_atom_site_refinement_flags_adp
_atom_site_refinement_flags_occupancy
_atom_site_disorder_assembly
_atom_site_disorder_group
Br2 Br 0.16571(4) 0.77567(2) 0.42512(2) 0.02407(9) Uani 1 1 d . . . . .
Br1 Br 0.17546(4) 0.00451(3) 0.50639(2) 0.02948(10) Uani 1 1 d . . . . .
Cl1 Cl 0.47444(14) 0.11120(10) 0.59290(6) 0.0655(4) Uani 1 1 d . . . . .
Cl2 Cl 0.7073(13) -0.0125(3) 0.6256(3) 0.075(2) Uani 0.65(2) 1 d D . P A 1
O3 O 0.2894(2) 0.61610(17) 0.64174(6) 0.0165(4) Uani 1 1 d . . . . .
O1 O 0.1036(2) 0.47127(17) 0.60657(7) 0.0187(4) Uani 1 1 d . . . . .
H1 H 0.103667 0.532874 0.616077 0.028 Uiso 1 1 calc R U . . .
O2 O 0.7116(3) 0.33018(18) 0.60060(8) 0.0239(5) Uani 1 1 d . . . . .
N1 N 0.4845(3) 0.3998(2) 0.59257(8) 0.0171(5) Uani 1 1 d . . . . .
H1A H 0.465256 0.351894 0.572704 0.021 Uiso 1 1 calc R U . . .
C17 C 0.6532(3) 0.4841(2) 0.64119(9) 0.0164(6) Uani 1 1 d . . . . .
C5 C 0.2687(4) 0.2164(3) 0.50388(10) 0.0229(6) Uani 1 1 d . . . . .
H5 H 0.317695 0.196938 0.477620 0.027 Uiso 1 1 calc R U . . .
C18 C 0.7932(3) 0.4916(3) 0.66003(10) 0.0201(6) Uani 1 1 d . . . . .
H18 H 0.866122 0.441229 0.653015 0.024 Uiso 1 1 calc R U . . .
C16 C 0.6230(3) 0.3985(2) 0.61060(9) 0.0175(6) Uani 1 1 d . . . . .
C20 C 0.7182(4) 0.6468(3) 0.69788(10) 0.0211(6) Uani 1 1 d . . . . .
H20 H 0.741687 0.703444 0.716763 0.025 Uiso 1 1 calc R U . . .
C24 C 0.2386(3) 0.6327(2) 0.68463(10) 0.0146(6) Uani 1 1 d . . . . .
C8 C 0.2148(3) 0.5378(2) 0.54017(10) 0.0167(6) Uani 1 1 d . . . . .
C35 C 0.3290(4) 0.4563(2) 0.71636(9) 0.0179(5) Uani 1 1 d . . . . .
C34 C 0.2535(3) 0.5598(2) 0.71856(10) 0.0169(6) Uani 1 1 d . . . . .
C11 C 0.1846(4) 0.6782(2) 0.47210(9) 0.0192(6) Uani 1 1 d . . . . .
C1 C 0.2077(3) 0.3466(2) 0.55897(10) 0.0169(6) Uani 1 1 d . . . . .
C30 C 0.1102(4) 0.7497(2) 0.73236(10) 0.0192(6) Uani 1 1 d . . . . .
H30 H 0.059869 0.813684 0.737188 0.023 Uiso 1 1 calc R U . . .
C13 C 0.3311(4) 0.6009(2) 0.52784(9) 0.0193(6) Uani 1 1 d . . . . .
H13 H 0.421782 0.595855 0.543089 0.023 Uiso 1 1 calc R U . . .
C12 C 0.3172(4) 0.6715(2) 0.49348(10) 0.0215(6) Uani 1 1 d . . . . .
H12 H 0.397532 0.714292 0.484944 0.026 Uiso 1 1 calc R U . . .
C19 C 0.8255(4) 0.5714(2) 0.68860(10) 0.0226(6) Uani 1 1 d . . . . .
H19 H 0.919597 0.575460 0.701931 0.027 Uiso 1 1 calc R U . . .
C6 C 0.2794(4) 0.3176(3) 0.52029(10) 0.0199(6) Uani 1 1 d . . . . .
H6 H 0.336428 0.367805 0.504936 0.024 Uiso 1 1 calc R U . . .
C23 C 0.3992(3) 0.5444(2) 0.63255(9) 0.0153(6) Uani 1 1 d . . . . .
C4 C 0.1847(4) 0.1448(2) 0.52688(11) 0.0224(6) Uani 1 1 d . . . . .
C25 C 0.1673(4) 0.7299(2) 0.69049(9) 0.0177(5) Uani 1 1 d . . . . .
C7 C 0.2252(3) 0.4570(2) 0.57738(10) 0.0164(6) Uani 1 1 d . . . . .
C31 C 0.1236(4) 0.6802(3) 0.76719(10) 0.0198(6) Uani 1 1 d . . . . .
C14 C 0.3719(3) 0.4691(2) 0.60251(9) 0.0155(6) Uani 1 1 d . . . . .
C22 C 0.5435(3) 0.5578(2) 0.65147(9) 0.0162(6) Uani 1 1 d . . . . .
C40 C 0.2746(4) 0.3744(3) 0.69113(11) 0.0219(7) Uani 1 1 d . . . . .
H40 H 0.185961 0.383089 0.675112 0.026 Uiso 1 1 calc R U . . .
C21 C 0.5799(4) 0.6404(2) 0.68020(10) 0.0183(6) Uani 1 1 d . . . . .
H21 H 0.508358 0.691657 0.687321 0.022 Uiso 1 1 calc R U . . .
C10 C 0.0662(4) 0.6163(3) 0.48330(11) 0.0216(6) Uani 1 1 d . . . . .
H10 H -0.023920 0.621779 0.467810 0.026 Uiso 1 1 calc R U . . .
C36 C 0.4559(4) 0.4402(3) 0.74135(11) 0.0226(7) Uani 1 1 d . . . . .
H36 H 0.491492 0.494128 0.759926 0.027 Uiso 1 1 calc R U . . .
C9 C 0.0816(4) 0.5459(2) 0.51764(10) 0.0200(6) Uani 1 1 d . . . . .
H9 H 0.001068 0.502984 0.525877 0.024 Uiso 1 1 calc R U . . .
C33 C 0.1954(3) 0.5868(3) 0.75993(10) 0.0192(6) Uani 1 1 d . . . . .
H33 H 0.206021 0.539041 0.783587 0.023 Uiso 1 1 calc R U . . .
C37 C 0.5299(4) 0.3451(3) 0.73900(12) 0.0290(8) Uani 1 1 d . . . . .
H37 H 0.616838 0.334973 0.755675 0.035 Uiso 1 1 calc R U . . .
C38 C 0.4782(4) 0.2658(3) 0.71273(12) 0.0317(8) Uani 1 1 d . . . . .
H38 H 0.530573 0.201824 0.710667 0.038 Uiso 1 1 calc R U . . .
C26 C 0.1541(4) 0.8118(2) 0.65354(10) 0.0214(6) Uani 1 1 d . . . . .
C2 C 0.1219(3) 0.2733(3) 0.58057(10) 0.0214(6) Uani 1 1 d . . . . .
H2 H 0.070924 0.292591 0.606524 0.026 Uiso 1 1 calc R U . . .
C39 C 0.3493(4) 0.2798(3) 0.68929(11) 0.0284(7) Uani 1 1 d . . . . .
H39 H 0.311848 0.224412 0.671844 0.034 Uiso 1 1 calc R U . . .
C27 C 0.0625(4) 0.7687(3) 0.61512(12) 0.0295(7) Uani 1 1 d . . . . .
H27A H 0.116228 0.711674 0.600869 0.044 Uiso 1 1 calc R U . . .
H27B H 0.044401 0.824545 0.593830 0.044 Uiso 1 1 calc R U . . .
H27C H -0.031442 0.742318 0.626231 0.044 Uiso 1 1 calc R U . . .
C32 C 0.0652(4) 0.7069(3) 0.81205(11) 0.0287(7) Uani 1 1 d . . . . .
H32A H 0.144729 0.735178 0.830138 0.043 Uiso 1 1 calc R U . . .
H32B H 0.025762 0.643724 0.825891 0.043 Uiso 1 1 calc R U . . .
H32C H -0.012982 0.759094 0.809297 0.043 Uiso 1 1 calc R U . . .
C3 C 0.1097(4) 0.1721(3) 0.56459(11) 0.0243(7) Uani 1 1 d . . . . .
H3 H 0.050487 0.122150 0.579397 0.029 Uiso 1 1 calc R U . . .
C28 C 0.3055(4) 0.8465(3) 0.63706(12) 0.0282(7) Uani 1 1 d . . . . .
H28A H 0.364595 0.870932 0.661875 0.042 Uiso 1 1 calc R U . . .
H28B H 0.293717 0.903352 0.615823 0.042 Uiso 1 1 calc R U . . .
H28C H 0.354908 0.787378 0.622940 0.042 Uiso 1 1 calc R U . . .
C29 C 0.0757(5) 0.9106(3) 0.67016(13) 0.0360(9) Uani 1 1 d . . . . .
H29A H -0.026361 0.893655 0.677400 0.054 Uiso 1 1 calc R U . . .
H29B H 0.077789 0.964289 0.647275 0.054 Uiso 1 1 calc R U . . .
H29C H 0.125855 0.936667 0.696404 0.054 Uiso 1 1 calc R U . . .
C41 C 0.6633(6) 0.0914(3) 0.58855(16) 0.0464(10) Uani 1 1 d D . . . .
H41A H 0.717243 0.155747 0.596615 0.056 Uiso 0.65(2) 1 calc R U P A 1
H41B H 0.689975 0.071965 0.558152 0.056 Uiso 0.65(2) 1 calc R U P A 1
H41C H 0.681768 0.082360 0.556782 0.056 Uiso 0.35(2) 1 calc R U P A 2
H41D H 0.707953 0.159317 0.596523 0.056 Uiso 0.35(2) 1 calc R U P A 2
Cl2A Cl 0.7634(8) 0.0059(7) 0.6118(4) 0.056(2) Uani 0.35(2) 1 d D . P A 2

loop_
_atom_site_aniso_label
_atom_site_aniso_U_11
_atom_site_aniso_U_22
_atom_site_aniso_U_33
_atom_site_aniso_U_23
_atom_site_aniso_U_13
_atom_site_aniso_U_12
Br2 0.02554(17) 0.02453(16) 0.02215(14) 0.00689(12) 0.00125(13) 0.00625(13)
Br1 0.02778(18) 0.01938(16) 0.04129(19) -0.00610(14) -0.00700(16) -0.00197(14)
Cl1 0.0327(6) 0.0405(6) 0.1231(13) -0.0150(7) -0.0107(7) 0.0034(5)
Cl2 0.108(5) 0.0419(13) 0.074(3) -0.0041(15) -0.067(3) 0.017(2)
O3 0.0171(11) 0.0203(10) 0.0120(9) -0.0003(8) -0.0006(8) 0.0052(8)
O1 0.0155(11) 0.0230(11) 0.0176(10) -0.0022(8) 0.0041(8) 0.0005(8)
O2 0.0178(12) 0.0249(12) 0.0290(12) -0.0072(10) -0.0008(9) 0.0057(9)
N1 0.0137(12) 0.0202(13) 0.0176(11) -0.0038(10) 0.0004(10) 0.0003(10)
C17 0.0171(14) 0.0174(14) 0.0146(12) 0.0022(10) 0.0016(11) -0.0006(12)
C5 0.0210(15) 0.0274(16) 0.0203(14) -0.0049(13) 0.0002(12) -0.0011(13)
C18 0.0144(14) 0.0247(16) 0.0213(14) -0.0010(12) 0.0021(11) -0.0007(12)
C16 0.0163(15) 0.0209(15) 0.0154(13) 0.0003(11) 0.0028(11) 0.0001(12)
C20 0.0208(16) 0.0242(16) 0.0183(14) -0.0031(12) -0.0011(12) -0.0035(12)
C24 0.0104(13) 0.0191(15) 0.0142(13) -0.0025(11) -0.0003(11) 0.0005(11)
C8 0.0158(14) 0.0179(14) 0.0163(13) -0.0020(11) -0.0004(11) 0.0012(11)
C35 0.0172(14) 0.0207(14) 0.0158(12) 0.0058(10) 0.0031(12) 0.0008(13)
C34 0.0139(14) 0.0209(15) 0.0159(14) -0.0020(11) -0.0014(11) 0.0011(11)
C11 0.0223(16) 0.0184(14) 0.0170(13) 0.0003(11) 0.0002(13) 0.0040(13)
C1 0.0123(14) 0.0206(15) 0.0179(13) -0.0029(11) -0.0027(11) 0.0009(11)
C30 0.0163(14) 0.0205(15) 0.0207(14) -0.0060(11) 0.0012(11) 0.0023(11)
C13 0.0139(14) 0.0252(15) 0.0188(13) 0.0014(11) -0.0012(12) 0.0001(13)
C12 0.0189(15) 0.0255(15) 0.0201(13) 0.0012(12) 0.0021(13) -0.0021(12)
C19 0.0149(14) 0.0280(16) 0.0248(14) -0.0012(12) -0.0014(13) -0.0029(13)
C6 0.0192(15) 0.0215(15) 0.0192(14) -0.0004(12) 0.0000(12) -0.0011(12)
C23 0.0140(14) 0.0181(14) 0.0138(12) 0.0020(11) 0.0017(11) 0.0023(11)
C4 0.0199(16) 0.0204(14) 0.0268(15) -0.0018(12) -0.0062(13) -0.0017(13)
C25 0.0143(13) 0.0188(14) 0.0201(13) -0.0029(11) -0.0016(12) -0.0010(13)
C7 0.0139(13) 0.0213(14) 0.0140(12) -0.0014(12) 0.0006(11) -0.0002(11)
C31 0.0145(15) 0.0256(16) 0.0192(14) -0.0046(12) 0.0017(11) -0.0040(11)
C14 0.0139(14) 0.0187(14) 0.0140(12) 0.0030(10) 0.0005(10) 0.0024(11)
C22 0.0145(14) 0.0203(15) 0.0137(13) 0.0028(11) 0.0007(10) -0.0014(11)
C40 0.0238(16) 0.0206(16) 0.0214(15) 0.0044(12) 0.0015(13) 0.0003(13)
C21 0.0180(15) 0.0176(14) 0.0193(14) -0.0004(11) 0.0002(12) 0.0002(12)
C10 0.0171(15) 0.0244(16) 0.0234(15) -0.0002(12) -0.0058(12) 0.0014(12)
C36 0.0183(16) 0.0284(18) 0.0210(15) 0.0047(13) 0.0007(12) 0.0018(13)
C9 0.0171(15) 0.0196(14) 0.0232(14) 0.0010(12) -0.0028(12) -0.0014(12)
C33 0.0162(16) 0.0247(15) 0.0168(13) 0.0004(11) -0.0004(11) -0.0007(12)
C37 0.0215(17) 0.040(2) 0.0257(17) 0.0127(15) 0.0037(13) 0.0086(15)
C38 0.0345(19) 0.0254(18) 0.0352(18) 0.0120(15) 0.0111(15) 0.0136(15)
C26 0.0226(17) 0.0202(14) 0.0213(14) 0.0012(11) -0.0023(13) 0.0047(13)
C2 0.0185(14) 0.0274(16) 0.0183(13) 0.0018(13) 0.0016(11) -0.0025(12)
C39 0.039(2) 0.0212(15) 0.0256(15) 0.0034(13) 0.0058(15) 0.0022(16)
C27 0.0255(18) 0.0321(18) 0.0310(17) 0.0043(15) -0.0099(14) 0.0048(15)
C32 0.0321(19) 0.0323(19) 0.0217(15) -0.0037(14) 0.0061(14) 0.0036(15)
C3 0.0251(17) 0.0206(15) 0.0272(16) 0.0047(12) -0.0035(13) -0.0039(13)
C28 0.030(2) 0.0253(16) 0.0292(17) 0.0079(13) 0.0000(15) -0.0009(14)
C29 0.048(2) 0.0251(18) 0.0354(19) 0.0040(15) 0.0044(18) 0.0149(17)
C41 0.042(2) 0.037(2) 0.060(3) -0.0074(19) -0.005(2) 0.000(2)
Cl2A 0.040(3) 0.033(3) 0.094(4) -0.028(2) -0.015(3) 0.0105(18)

loop_
_atom_type_symbol
_atom_type_description
_atom_type_scat_dispersion_real
_atom_type_scat_dispersion_imag
_atom_type_scat_source
C C 0.0181 0.0091 'International Tables Vol C Tables 4.2.6.8 and 6.1.1.4'
H H 0.0000 0.0000 'International Tables Vol C Tables 4.2.6.8 and 6.1.1.4'
Br Br -0.6763 1.2805 'International Tables Vol C Tables 4.2.6.8 and 6.1.1.4'
Cl Cl 0.3639 0.7018 'International Tables Vol C Tables 4.2.6.8 and 6.1.1.4'
N N 0.0311 0.0180 'International Tables Vol C Tables 4.2.6.8 and 6.1.1.4'
O O 0.0492 0.0322 'International Tables Vol C Tables 4.2.6.8 and 6.1.1.4'

loop_
_geom_angle_atom_site_label_1
_geom_angle_atom_site_label_2
_geom_angle_atom_site_label_3
_geom_angle
_geom_angle_site_symmetry_1
_geom_angle_site_symmetry_3
_geom_angle_publ_flag
C23 O3 C24 121.8(2) . . ?
C7 O1 H1 109.5 . . ?
C16 N1 H1A 116.6 . . ?
C16 N1 C14 126.7(3) . . ?
C14 N1 H1A 116.6 . . ?
C18 C17 C16 118.9(3) . . ?
C18 C17 C22 120.6(3) . . ?
C22 C17 C16 120.6(3) . . ?
C6 C5 H5 120.9 . . ?
C4 C5 H5 120.9 . . ?
C4 C5 C6 118.2(3) . . ?
C17 C18 H18 119.8 . . ?
C19 C18 C17 120.3(3) . . ?
C19 C18 H18 119.8 . . ?
O2 C16 N1 120.8(3) . . ?
O2 C16 C17 124.5(3) . . ?
N1 C16 C17 114.6(3) . . ?
C19 C20 H20 119.4 . . ?
C21 C20 H20 119.4 . . ?
C21 C20 C19 121.3(3) . . ?
O3 C24 C25 113.7(3) . . ?
C34 C24 O3 123.8(3) . . ?
C34 C24 C25 122.5(3) . . ?
C13 C8 C7 123.0(3) . . ?
C13 C8 C9 119.2(3) . . ?
C9 C8 C7 117.8(3) . . ?
C40 C35 C34 122.0(3) . . ?
C40 C35 C36 119.0(3) . . ?
C36 C35 C34 119.1(3) . . ?
C24 C34 C35 127.0(3) . . ?
C24 C34 C33 117.5(3) . . ?
C33 C34 C35 115.5(3) . . ?
C12 C11 Br2 118.4(2) . . ?
C12 C11 C10 122.2(3) . . ?
C10 C11 Br2 119.4(2) . . ?
C6 C1 C7 120.5(3) . . ?
C2 C1 C6 118.9(3) . . ?
C2 C1 C7 120.6(3) . . ?
C25 C30 H30 118.4 . . ?
C31 C30 H30 118.4 . . ?
C31 C30 C25 123.2(3) . . ?
C8 C13 H13 119.5 . . ?
C8 C13 C12 121.0(3) . . ?
C12 C13 H13 119.5 . . ?
C11 C12 C13 118.5(3) . . ?
C11 C12 H12 120.7 . . ?
C13 C12 H12 120.7 . . ?
C18 C19 C20 119.4(3) . . ?
C18 C19 H19 120.3 . . ?
C20 C19 H19 120.3 . . ?
C5 C6 C1 121.2(3) . . ?
C5 C6 H6 119.4 . . ?
C1 C6 H6 119.4 . . ?
O3 C23 C22 119.8(3) . . ?
C14 C23 O3 118.4(3) . . ?
C14 C23 C22 121.5(3) . . ?
C5 C4 Br1 118.8(3) . . ?
C3 C4 Br1 119.3(3) . . ?
C3 C4 C5 121.9(3) . . ?
C24 C25 C26 122.7(3) . . ?
C30 C25 C24 116.4(3) . . ?
C30 C25 C26 120.9(3) . . ?
O1 C7 C8 109.0(2) . . ?
O1 C7 C1 105.4(2) . . ?
O1 C7 C14 110.3(2) . . ?
C8 C7 C14 110.6(2) . . ?
C1 C7 C8 110.1(2) . . ?
C1 C7 C14 111.3(2) . . ?
C30 C31 C32 121.1(3) . . ?
C33 C31 C30 118.3(3) . . ?
C33 C31 C32 120.6(3) . . ?
N1 C14 C7 117.7(3) . . ?
C23 C14 N1 117.8(3) . . ?
C23 C14 C7 124.4(3) . . ?
C17 C22 C23 118.5(3) . . ?
C17 C22 C21 118.2(3) . . ?
C21 C22 C23 123.4(3) . . ?
C35 C40 H40 119.9 . . ?
C39 C40 C35 120.3(3) . . ?
C39 C40 H40 119.9 . . ?
C20 C21 C22 120.3(3) . . ?
C20 C21 H21 119.9 . . ?
C22 C21 H21 119.9 . . ?
C11 C10 H10 120.6 . . ?
C11 C10 C9 118.7(3) . . ?
C9 C10 H10 120.6 . . ?
C35 C36 H36 120.0 . . ?
C37 C36 C35 120.0(3) . . ?
C37 C36 H36 120.0 . . ?
C8 C9 H9 119.8 . . ?
C10 C9 C8 120.4(3) . . ?
C10 C9 H9 119.8 . . ?
C34 C33 H33 118.9 . . ?
C31 C33 C34 122.2(3) . . ?
C31 C33 H33 118.9 . . ?
C36 C37 H37 119.7 . . ?
C38 C37 C36 120.6(3) . . ?
C38 C37 H37 119.7 . . ?
C37 C38 H38 120.2 . . ?
C37 C38 C39 119.6(3) . . ?
C39 C38 H38 120.2 . . ?
C27 C26 C25 110.7(3) . . ?
C28 C26 C25 111.5(3) . . ?
C28 C26 C27 110.0(3) . . ?
C28 C26 C29 106.7(3) . . ?
C29 C26 C25 110.7(3) . . ?
C29 C26 C27 107.1(3) . . ?
C1 C2 H2 119.7 . . ?
C1 C2 C3 120.6(3) . . ?
C3 C2 H2 119.7 . . ?
C40 C39 H39 119.8 . . ?
C38 C39 C40 120.4(3) . . ?
C38 C39 H39 119.8 . . ?
C26 C27 H27A 109.5 . . ?
C26 C27 H27B 109.5 . . ?
C26 C27 H27C 109.5 . . ?
H27A C27 H27B 109.5 . . ?
H27A C27 H27C 109.5 . . ?
H27B C27 H27C 109.5 . . ?
C31 C32 H32A 109.5 . . ?
C31 C32 H32B 109.5 . . ?
C31 C32 H32C 109.5 . . ?
H32A C32 H32B 109.5 . . ?
H32A C32 H32C 109.5 . . ?
H32B C32 H32C 109.5 . . ?
C4 C3 C2 119.2(3) . . ?
C4 C3 H3 120.4 . . ?
C2 C3 H3 120.4 . . ?
C26 C28 H28A 109.5 . . ?
C26 C28 H28B 109.5 . . ?
C26 C28 H28C 109.5 . . ?
H28A C28 H28B 109.5 . . ?
H28A C28 H28C 109.5 . . ?
H28B C28 H28C 109.5 . . ?
C26 C29 H29A 109.5 . . ?
C26 C29 H29B 109.5 . . ?
C26 C29 H29C 109.5 . . ?
H29A C29 H29B 109.5 . . ?
H29A C29 H29C 109.5 . . ?
H29B C29 H29C 109.5 . . ?
Cl1 C41 Cl2 106.3(5) . . ?
Cl1 C41 H41A 110.5 . . ?
Cl1 C41 H41B 110.5 . . ?
Cl1 C41 H41C 105.0 . . ?
Cl1 C41 H41D 105.0 . . ?
Cl2 C41 H41A 110.5 . . ?
Cl2 C41 H41B 110.5 . . ?
H41A C41 H41B 108.7 . . ?
H41C C41 H41D 105.9 . . ?
Cl2A C41 Cl1 129.1(6) . . ?
Cl2A C41 H41C 105.0 . . ?
Cl2A C41 H41D 105.0 . . ?

loop_
_geom_bond_atom_site_label_1
_geom_bond_atom_site_label_2
_geom_bond_distance
_geom_bond_site_symmetry_2
_geom_bond_publ_flag
Br2 C11 1.907(3) . ?
Br1 C4 1.903(3) . ?
Cl1 C41 1.744(5) . ?
Cl2 C41 1.791(7) . ?
O3 C24 1.404(4) . ?
O3 C23 1.386(4) . ?
O1 H1 0.8400 . ?
O1 C7 1.432(3) . ?
O2 C16 1.229(4) . ?
N1 H1A 0.8800 . ?
N1 C16 1.376(4) . ?
N1 C14 1.389(4) . ?
C17 C18 1.402(4) . ?
C17 C16 1.465(4) . ?
C17 C22 1.409(4) . ?
C5 H5 0.9500 . ?
C5 C6 1.392(5) . ?
C5 C4 1.384(5) . ?
C18 H18 0.9500 . ?
C18 C19 1.375(5) . ?
C20 H20 0.9500 . ?
C20 C19 1.402(5) . ?
C20 C21 1.373(5) . ?
C24 C34 1.400(4) . ?
C24 C25 1.415(4) . ?
C8 C13 1.384(4) . ?
C8 C7 1.538(4) . ?
C8 C9 1.398(4) . ?
C35 C34 1.494(4) . ?
C35 C40 1.392(5) . ?
C35 C36 1.400(5) . ?
C34 C33 1.411(4) . ?
C11 C12 1.375(5) . ?
C11 C10 1.381(5) . ?
C1 C6 1.398(4) . ?
C1 C7 1.529(4) . ?
C1 C2 1.388(4) . ?
C30 H30 0.9500 . ?
C30 C25 1.402(4) . ?
C30 C31 1.391(5) . ?
C13 H13 0.9500 . ?
C13 C12 1.390(4) . ?
C12 H12 0.9500 . ?
C19 H19 0.9500 . ?
C6 H6 0.9500 . ?
C23 C14 1.352(4) . ?
C23 C22 1.445(4) . ?
C4 C3 1.382(5) . ?
C25 C26 1.543(4) . ?
C7 C14 1.548(4) . ?
C31 C33 1.381(5) . ?
C31 C32 1.507(4) . ?
C22 C21 1.413(4) . ?
C40 H40 0.9500 . ?
C40 C39 1.389(5) . ?
C21 H21 0.9500 . ?
C10 H10 0.9500 . ?
C10 C9 1.389(5) . ?
C36 H36 0.9500 . ?
C36 C37 1.393(5) . ?
C9 H9 0.9500 . ?
C33 H33 0.9500 . ?
C37 H37 0.9500 . ?
C37 C38 1.376(6) . ?
C38 H38 0.9500 . ?
C38 C39 1.386(6) . ?
C26 C27 1.541(5) . ?
C26 C28 1.533(5) . ?
C26 C29 1.538(5) . ?
C2 H2 0.9500 . ?
C2 C3 1.389(5) . ?
C39 H39 0.9500 . ?
C27 H27A 0.9800 . ?
C27 H27B 0.9800 . ?
C27 H27C 0.9800 . ?
C32 H32A 0.9800 . ?
C32 H32B 0.9800 . ?
C32 H32C 0.9800 . ?
C3 H3 0.9500 . ?
C28 H28A 0.9800 . ?
C28 H28B 0.9800 . ?
C28 H28C 0.9800 . ?
C29 H29A 0.9800 . ?
C29 H29B 0.9800 . ?
C29 H29C 0.9800 . ?
C41 H41A 0.9900 . ?
C41 H41B 0.9900 . ?
C41 H41C 0.9900 . ?
C41 H41D 0.9900 . ?
C41 Cl2A 1.592(10) . ?

loop_
_geom_torsion_atom_site_label_1
_geom_torsion_atom_site_label_2
_geom_torsion_atom_site_label_3
_geom_torsion_atom_site_label_4
_geom_torsion
_geom_torsion_site_symmetry_1
_geom_torsion_site_symmetry_2
_geom_torsion_site_symmetry_3
_geom_torsion_site_symmetry_4
_geom_torsion_publ_flag
Br2 C11 C12 C13 179.7(2) . . . . ?
Br2 C11 C10 C9 -179.8(2) . . . . ?
Br1 C4 C3 C2 177.1(2) . . . . ?
O3 C24 C34 C35 2.7(5) . . . . ?
O3 C24 C34 C33 -179.3(3) . . . . ?
O3 C24 C25 C30 178.2(3) . . . . ?
O3 C24 C25 C26 -2.9(4) . . . . ?
O3 C23 C14 N1 177.9(2) . . . . ?
O3 C23 C14 C7 -0.1(4) . . . . ?
O3 C23 C22 C17 -179.4(2) . . . . ?
O3 C23 C22 C21 1.4(4) . . . . ?
O1 C7 C14 N1 138.9(3) . . . . ?
O1 C7 C14 C23 -43.0(4) . . . . ?
C17 C18 C19 C20 -1.6(5) . . . . ?
C17 C22 C21 C20 -0.9(4) . . . . ?
C5 C4 C3 C2 -1.7(5) . . . . ?
C18 C17 C16 O2 1.5(5) . . . . ?
C18 C17 C16 N1 -177.7(3) . . . . ?
C18 C17 C22 C23 -177.6(3) . . . . ?
C18 C17 C22 C21 1.7(4) . . . . ?
C16 N1 C14 C23 0.8(5) . . . . ?
C16 N1 C14 C7 178.9(3) . . . . ?
C16 C17 C18 C19 179.5(3) . . . . ?
C16 C17 C22 C23 2.5(4) . . . . ?
C16 C17 C22 C21 -178.3(3) . . . . ?
C24 O3 C23 C14 124.9(3) . . . . ?
C24 O3 C23 C22 -61.6(4) . . . . ?
C24 C34 C33 C31 1.2(5) . . . . ?
C24 C25 C26 C27 63.3(4) . . . . ?
C24 C25 C26 C28 -59.5(4) . . . . ?
C24 C25 C26 C29 -178.1(3) . . . . ?
C8 C13 C12 C11 0.5(5) . . . . ?
C8 C7 C14 N1 -100.4(3) . . . . ?
C8 C7 C14 C23 77.6(3) . . . . ?
C35 C34 C33 C31 179.5(3) . . . . ?
C35 C40 C39 C38 0.4(5) . . . . ?
C35 C36 C37 C38 -1.0(5) . . . . ?
C34 C24 C25 C30 -0.6(5) . . . . ?
C34 C24 C25 C26 178.3(3) . . . . ?
C34 C35 C40 C39 178.8(3) . . . . ?
C34 C35 C36 C37 -178.5(3) . . . . ?
C11 C10 C9 C8 -0.3(5) . . . . ?
C1 C7 C14 N1 22.3(4) . . . . ?
C1 C7 C14 C23 -159.7(3) . . . . ?
C1 C2 C3 C4 0.2(5) . . . . ?
C30 C25 C26 C27 -117.8(3) . . . . ?
C30 C25 C26 C28 119.4(3) . . . . ?
C30 C25 C26 C29 0.8(4) . . . . ?
C30 C31 C33 C34 -0.6(5) . . . . ?
C13 C8 C7 O1 130.0(3) . . . . ?
C13 C8 C7 C1 -114.9(3) . . . . ?
C13 C8 C7 C14 8.6(4) . . . . ?
C13 C8 C9 C10 0.1(5) . . . . ?
C12 C11 C10 C9 0.7(5) . . . . ?
C19 C20 C21 C22 -1.1(5) . . . . ?
C6 C5 C4 Br1 -177.3(2) . . . . ?
C6 C5 C4 C3 1.6(5) . . . . ?
C6 C1 C7 O1 160.7(3) . . . . ?
C6 C1 C7 C8 43.3(4) . . . . ?
C6 C1 C7 C14 -79.7(3) . . . . ?
C6 C1 C2 C3 1.4(5) . . . . ?
C23 O3 C24 C34 -22.1(4) . . . . ?
C23 O3 C24 C25 159.2(3) . . . . ?
C23 C22 C21 C20 178.3(3) . . . . ?
C4 C5 C6 C1 0.1(5) . . . . ?
C25 C24 C34 C35 -178.6(3) . . . . ?
C25 C24 C34 C33 -0.6(5) . . . . ?
C25 C30 C31 C33 -0.7(5) . . . . ?
C25 C30 C31 C32 177.7(3) . . . . ?
C7 C8 C13 C12 178.9(3) . . . . ?
C7 C8 C9 C10 -179.0(3) . . . . ?
C7 C1 C6 C5 177.8(3) . . . . ?
C7 C1 C2 C3 -178.0(3) . . . . ?
C31 C30 C25 C24 1.3(5) . . . . ?
C31 C30 C25 C26 -177.7(3) . . . . ?
C14 N1 C16 O2 176.7(3) . . . . ?
C14 N1 C16 C17 -4.1(4) . . . . ?
C14 C23 C22 C17 -6.1(4) . . . . ?
C14 C23 C22 C21 174.7(3) . . . . ?
C22 C17 C18 C19 -0.4(5) . . . . ?
C22 C17 C16 O2 -178.6(3) . . . . ?
C22 C17 C16 N1 2.2(4) . . . . ?
C22 C23 C14 N1 4.5(4) . . . . ?
C22 C23 C14 C7 -173.5(3) . . . . ?
C40 C35 C34 C24 -67.4(4) . . . . ?
C40 C35 C34 C33 114.5(3) . . . . ?
C40 C35 C36 C37 3.3(5) . . . . ?
C21 C20 C19 C18 2.4(5) . . . . ?
C10 C11 C12 C13 -0.8(5) . . . . ?
C36 C35 C34 C24 114.4(3) . . . . ?
C36 C35 C34 C33 -63.7(4) . . . . ?
C36 C35 C40 C39 -3.0(5) . . . . ?
C36 C37 C38 C39 -1.6(5) . . . . ?
C9 C8 C13 C12 -0.2(5) . . . . ?
C9 C8 C7 O1 -51.0(3) . . . . ?
C9 C8 C7 C1 64.1(3) . . . . ?
C9 C8 C7 C14 -172.4(3) . . . . ?
C37 C38 C39 C40 1.9(5) . . . . ?
C2 C1 C6 C5 -1.5(5) . . . . ?
C2 C1 C7 O1 -20.0(4) . . . . ?
C2 C1 C7 C8 -137.4(3) . . . . ?
C2 C1 C7 C14 99.6(3) . . . . ?
C32 C31 C33 C34 -179.0(3) . . . . ?
